data_1521761
loop_
_publ_author_name
'Pichon, C.'
'Methivier, A.'
'Baerlocher, C.'
'Simonot-Grange, M.H.'

_publ_section_title
;
 Location of water and xylene molecules adsorbed on prehydrated zeolite
 BaX. A low-temperature neutron powder diffraction study
;
_journal_name_full 'J. Phys. Chem. B'
_journal_page_first 10197
_journal_page_last 10203
_journal_volume 103
_journal_year 1999
_chemical_formula_sum 'C210.432 Al88.12 Ba43.31 D370.56 Na1.5 O437.76 Si103.88'
_chemical_name_systematic
;
Na1.50 Ba43.31 Si103.88 Al88.12 O384 (D2 O)53.76 (C8 D10)26.304
;
_space_group_IT_number 227
_symmetry_space_group_name_Hall '-F 4vw 2vw 3'
_symmetry_space_group_name_H-M 'F d -3 m :2'
_cell_angle_alpha 90
_cell_angle_beta 90
_cell_angle_gamma 90
_cell_formula_units_Z 1
_cell_length_a 25.15
_cell_length_b 25.15
_cell_length_c 25.15
_cell_volume 15907.941
_citation_journal_id_ASTM JPCBFK
_cod_data_source_file Pichon_JPCBFK_1999_200.cif
_cod_data_source_block C210.432D370.56Al88.12Ba43.31Na1.5O437.76Si103.88
_cod_original_cell_volume 15907.94
_cod_original_formula_sum
;
C210.432 D370.56 Al88.12 Ba43.31 Na1.5 O437.76 Si103.88
;
_cod_database_code 1521761

loop_
_symmetry_equiv_pos_as_xyz
x,y,z
-y,x+1/4,z+1/4
-x+3/4,-y+1/4,z+1/2
y+3/4,-x,z+3/4
x,-y+1/4,-z+1/4
y+3/4,x+1/4,-z+1/2
-x+3/4,y,-z+3/4
-y,-x,-z
z,x,y
-x,z+1/4,y+1/4
-z+3/4,-x+1/4,y+1/2
x+3/4,-z,y+3/4
z,-x+1/4,-y+1/4
x+3/4,z+1/4,-y+1/2
-z+3/4,x,-y+3/4
-x,-z,-y
y,z,x
y+1/2,-z+3/4,-x+1/4
z+1/4,y+3/4,-x+1/2
-y+1/4,z+1/2,-x+3/4
-z,-y+1/2,-x+1/2
-y+1/4,-z+1/4,x
z+1/4,-y,x+1/4
-z+1/2,y+1/4,x+3/4
-x,-y,-z
y,-x-1/4,-z-1/4
x-3/4,y-1/4,-z-1/2
-y-3/4,x,-z-3/4
-x,y-1/4,z-1/4
-y-3/4,-x-1/4,z-1/2
x-3/4,-y,z-3/4
y,x,z
-z,-x,-y
x,-z-1/4,-y-1/4
z-3/4,x-1/4,-y-1/2
-x-3/4,z,-y-3/4
-z,x-1/4,y-1/4
-x-3/4,-z-1/4,y-1/2
z-3/4,-x,y-3/4
x,z,y
-y,-z,-x
-y-1/2,z-3/4,x-1/4
-z-1/4,-y-3/4,x-1/2
y-1/4,-z-1/2,x-3/4
z,y-1/2,x-1/2
y-1/4,z-1/4,-x
-z-1/4,y,-x-1/4
z-1/2,-y-1/4,-x-3/4
x,y+1/2,z+1/2
-y,x+3/4,z+3/4
-x+3/4,-y+3/4,z+1
y+3/4,-x+1/2,z+5/4
x,-y+3/4,-z+3/4
y+3/4,x+3/4,-z+1
-x+3/4,y+1/2,-z+5/4
-y,-x+1/2,-z+1/2
z,x+1/2,y+1/2
-x,z+3/4,y+3/4
-z+3/4,-x+3/4,y+1
x+3/4,-z+1/2,y+5/4
z,-x+3/4,-y+3/4
x+3/4,z+3/4,-y+1
-z+3/4,x+1/2,-y+5/4
-x,-z+1/2,-y+1/2
y,z+1/2,x+1/2
y+1/2,-z+5/4,-x+3/4
z+1/4,y+5/4,-x+1
-y+1/4,z+1,-x+5/4
-z,-y+1,-x+1
-y+1/4,-z+3/4,x+1/2
z+1/4,-y+1/2,x+3/4
-z+1/2,y+3/4,x+5/4
-x,-y+1/2,-z+1/2
y,-x+1/4,-z+1/4
x-3/4,y+1/4,-z
-y-3/4,x+1/2,-z-1/4
-x,y+1/4,z+1/4
-y-3/4,-x+1/4,z
x-3/4,-y+1/2,z-1/4
y,x+1/2,z+1/2
-z,-x+1/2,-y+1/2
x,-z+1/4,-y+1/4
z-3/4,x+1/4,-y
-x-3/4,z+1/2,-y-1/4
-z,x+1/4,y+1/4
-x-3/4,-z+1/4,y
z-3/4,-x+1/2,y-1/4
x,z+1/2,y+1/2
-y,-z+1/2,-x+1/2
-y-1/2,z-1/4,x+1/4
-z-1/4,-y-1/4,x
y-1/4,-z,x-1/4
z,y,x
y-1/4,z+1/4,-x+1/2
-z-1/4,y+1/2,-x+1/4
z-1/2,-y+1/4,-x-1/4
x+1/2,y,z+1/2
-y+1/2,x+1/4,z+3/4
-x+5/4,-y+1/4,z+1
y+5/4,-x,z+5/4
x+1/2,-y+1/4,-z+3/4
y+5/4,x+1/4,-z+1
-x+5/4,y,-z+5/4
-y+1/2,-x,-z+1/2
z+1/2,x,y+1/2
-x+1/2,z+1/4,y+3/4
-z+5/4,-x+1/4,y+1
x+5/4,-z,y+5/4
z+1/2,-x+1/4,-y+3/4
x+5/4,z+1/4,-y+1
-z+5/4,x,-y+5/4
-x+1/2,-z,-y+1/2
y+1/2,z,x+1/2
y+1,-z+3/4,-x+3/4
z+3/4,y+3/4,-x+1
-y+3/4,z+1/2,-x+5/4
-z+1/2,-y+1/2,-x+1
-y+3/4,-z+1/4,x+1/2
z+3/4,-y,x+3/4
-z+1,y+1/4,x+5/4
-x+1/2,-y,-z+1/2
y+1/2,-x-1/4,-z+1/4
x-1/4,y-1/4,-z
-y-1/4,x,-z-1/4
-x+1/2,y-1/4,z+1/4
-y-1/4,-x-1/4,z
x-1/4,-y,z-1/4
y+1/2,x,z+1/2
-z+1/2,-x,-y+1/2
x+1/2,-z-1/4,-y+1/4
z-1/4,x-1/4,-y
-x-1/4,z,-y-1/4
-z+1/2,x-1/4,y+1/4
-x-1/4,-z-1/4,y
z-1/4,-x,y-1/4
x+1/2,z,y+1/2
-y+1/2,-z,-x+1/2
-y,z-3/4,x+1/4
-z+1/4,-y-3/4,x
y+1/4,-z-1/2,x-1/4
z+1/2,y-1/2,x
y+1/4,z-1/4,-x+1/2
-z+1/4,y,-x+1/4
z,-y-1/4,-x-1/4
x+1/2,y+1/2,z
-y+1/2,x+3/4,z+1/4
-x+5/4,-y+3/4,z+1/2
y+5/4,-x+1/2,z+3/4
x+1/2,-y+3/4,-z+1/4
y+5/4,x+3/4,-z+1/2
-x+5/4,y+1/2,-z+3/4
-y+1/2,-x+1/2,-z
z+1/2,x+1/2,y
-x+1/2,z+3/4,y+1/4
-z+5/4,-x+3/4,y+1/2
x+5/4,-z+1/2,y+3/4
z+1/2,-x+3/4,-y+1/4
x+5/4,z+3/4,-y+1/2
-z+5/4,x+1/2,-y+3/4
-x+1/2,-z+1/2,-y
y+1/2,z+1/2,x
y+1,-z+5/4,-x+1/4
z+3/4,y+5/4,-x+1/2
-y+3/4,z+1,-x+3/4
-z+1/2,-y+1,-x+1/2
-y+3/4,-z+3/4,x
z+3/4,-y+1/2,x+1/4
-z+1,y+3/4,x+3/4
-x+1/2,-y+1/2,-z
y+1/2,-x+1/4,-z-1/4
x-1/4,y+1/4,-z-1/2
-y-1/4,x+1/2,-z-3/4
-x+1/2,y+1/4,z-1/4
-y-1/4,-x+1/4,z-1/2
x-1/4,-y+1/2,z-3/4
y+1/2,x+1/2,z
-z+1/2,-x+1/2,-y
x+1/2,-z+1/4,-y-1/4
z-1/4,x+1/4,-y-1/2
-x-1/4,z+1/2,-y-3/4
-z+1/2,x+1/4,y-1/4
-x-1/4,-z+1/4,y-1/2
z-1/4,-x+1/2,y-3/4
x+1/2,z+1/2,y
-y+1/2,-z+1/2,-x
-y,z-1/4,x-1/4
-z+1/4,-y-1/4,x-1/2
y+1/4,-z,x-3/4
z+1/2,y,x-1/2
y+1/4,z+1/4,-x
-z+1/4,y+1/2,-x-1/4
z,-y+1/4,-x-3/4

loop_
_atom_site_label
_atom_site_type_symbol
_atom_site_fract_x
_atom_site_fract_y
_atom_site_fract_z
_atom_site_occupancy
_atom_site_U_iso_or_equiv
O3 O-2 -0.0402 0.0799 0.0799 1 0.0
D4 D+1 0.2979 0.2207 0.2979 0.434 0.0
C7 C 0.3748 0.2977 0.2907 0.096 0.0
C11 C 0.492 0.4804 0.5508 0.041 0.0
D17 D 0.4099 0.4994 0.5388 0.041 0.0
O4 O-2 -0.0696 0.0656 0.1843 1 0.0
D1 D+1 0.1588 0.1588 0.1513 0.126 0.0
C12 C 0.4494 0.4997 0.5218 0.041 0.0
D2 D+1 0.2011 0.2011 0.1583 0.126 0.0
D20 D 0.5862 0.4638 0.606 0.041 0.0
D23 D 0.4139 0.5362 0.394 0.041 0.0
D10 D 0.3823 0.2567 0.2963 0.096 0.0
C10 C 0.5426 0.4807 0.529 0.041 0.0
C2 C 0.2958 0.284 0.3497 0.096 0.0
D21 D 0.6291 0.4786 0.5522 0.041 0.0
D6 D 0.2264 0.2752 0.3983 0.096 0.0
Ba2 Ba+2 0.0668 0.0668 0.0668 0.269 0.0
D12 D 0.1336 0.3315 0.3386 0.096 0.0
Na1 Na+1 0.0405 0.0405 0.0405 0.047 0.0
C5 C 0.2418 0.3668 0.3012 0.096 0.0
D11 D 0.3801 0.3064 0.2498 0.096 0.0
D8 D 0.3112 0.3756 0.2526 0.096 0.0
C3 C 0.245 0.2973 0.3663 0.096 0.0
D5 D 0.3169 0.2516 0.3686 0.096 0.0
D18 D 0.5142 0.535 0.4095 0.041 0.0
Ba1 Ba+2 0 0 0 0.169 0.0
Si1 Si+4 -0.0562 0.0367 0.1265 0.541 0.0
D14 D 0.1552 0.3942 0.3546 0.096 0.0
C15 C 0.5889 0.4597 0.5607 0.041 0.0
D9 D 0.4039 0.3193 0.3123 0.096 0.0
O6 O-2 0.3172 0.194 0.3172 0.434 0.0
C6 C 0.2926 0.3536 0.2846 0.096 0.0
D15 D 0.5901 0.5006 0.4612 0.041 0.0
O2 O-2 0 0 0.1378 1 0.0
D22 D 0.4018 0.5849 0.4441 0.041 0.0
C8 C 0.1627 0.3531 0.3602 0.096 0.0
D24 D 0.3704 0.5214 0.4478 0.041 0.0
D19 D 0.5983 0.4151 0.5559 0.041 0.0
C1 C 0.3195 0.3122 0.3088 0.096 0.0
C4 C 0.218 0.3387 0.3421 0.096 0.0
C14 C 0.508 0.5196 0.4492 0.041 0.0
D7 D 0.2207 0.3992 0.2822 0.096 0.0
C13 C 0.4574 0.5193 0.471 0.041 0.0
Ba3 Ba+2 0.2475 0.2475 0.2475 1 0.0
O5 O-2 0.178 0.178 0.178 0.378 0.0
Al1 Al+3 -0.0562 0.0367 0.1265 0.459 0.0
D13 D 0.1575 0.3445 0.4011 0.096 0.0
D3 D+1 0.3035 0.1612 0.3035 0.434 0.0
D16 D 0.4858 0.465 0.5906 0.041 0.0
C16 C 0.4111 0.5404 0.4393 0.041 0.0
O1 O-2 0.8946 0 0.1054 1 0.0
C9 C 0.5506 0.5003 0.4783 0.041 0.0
